data_7236405
loop_
_publ_author_name
'Kommu, Nagarjuna'
'Balaraju, M.'
'Ghule, Vikas D.'
'Sahoo, Akhila K.'

_publ_section_title
;
 Synthetic manifestation of nitro substituted tetrazole-N-(hetero)aryl
 derivatives and energetic studies
;
_journal_issue 16
_journal_name_full 'Journal of Materials Chemistry A'
_journal_page_first 7366
_journal_paper_doi 10.1039/C6TA10621H
_journal_volume 5
_journal_year 2017
_chemical_formula_sum 'C8 H6 N6 O5'
_chemical_formula_weight 266.19
_space_group_IT_number 15
_space_group_name_Hall '-C 2yc'
_space_group_name_H-M_alt 'C 1 2/c 1'
_symmetry_cell_setting monoclinic
_symmetry_space_group_name_Hall '-C 2yc'
_symmetry_space_group_name_H-M 'C 1 2/c 1'
_atom_sites_solution_hydrogens geom
_atom_sites_solution_primary direct
_atom_sites_solution_secondary difmap
_audit_creation_method SHELXL-97
_audit_update_record
;
2016-11-07 deposited with the CCDC.
2017-03-16 downloaded from the CCDC.
;
_cell_angle_alpha 90.00
_cell_angle_beta 100.138(2)
_cell_angle_gamma 90.00
_cell_formula_units_Z 32
_cell_length_a 71.027(5)
_cell_length_b 9.0269(7)
_cell_length_c 13.8125(10)
_cell_measurement_reflns_used 5832
_cell_measurement_temperature 273(2)
_cell_measurement_theta_max 21.86
_cell_measurement_theta_min 2.33
_cell_volume 8717.7(11)
_computing_cell_refinement 'Bruker SMART'
_computing_data_collection 'Bruker SMART'
_computing_data_reduction 'Bruker SAINT'
_computing_molecular_graphics 'Mercury v. 1.3 (CCDC)'
_computing_publication_material 'SHELXL-97 (Sheldrick, 1997)'
_computing_structure_refinement 'SHELXL-97 (Sheldrick, 1997)'
_computing_structure_solution 'SHELXS-97 (Sheldrick, 1990)'
_diffrn_ambient_temperature 273(2)
_diffrn_measured_fraction_theta_full 0.997
_diffrn_measured_fraction_theta_max 0.997
_diffrn_measurement_device_type 'CCD area detector'
_diffrn_measurement_method 'phi and omega scans'
_diffrn_radiation_monochromator graphite
_diffrn_radiation_source 'fine-focus sealed tube'
_diffrn_radiation_type MoK\a
_diffrn_radiation_wavelength 0.71073
_diffrn_reflns_av_R_equivalents 0.0497
_diffrn_reflns_av_sigmaI/netI 0.0400
_diffrn_reflns_limit_h_max 88
_diffrn_reflns_limit_h_min -88
_diffrn_reflns_limit_k_max 11
_diffrn_reflns_limit_k_min -11
_diffrn_reflns_limit_l_max 17
_diffrn_reflns_limit_l_min -17
_diffrn_reflns_number 45293
_diffrn_reflns_theta_full 26.41
_diffrn_reflns_theta_max 26.41
_diffrn_reflns_theta_min 1.16
_exptl_absorpt_coefficient_mu 0.138
_exptl_absorpt_correction_T_max 1.000
_exptl_absorpt_correction_T_min 0.9513
_exptl_absorpt_correction_type empirical
_exptl_absorpt_process_details sadabs
_exptl_crystal_colour yellow
_exptl_crystal_density_diffrn 1.623
_exptl_crystal_density_method 'not measured'
_exptl_crystal_description plate
_exptl_crystal_F_000 4352
_exptl_crystal_size_max 0.20
_exptl_crystal_size_mid 0.1
_exptl_crystal_size_min 0.09
_refine_diff_density_max 1.600
_refine_diff_density_min -0.580
_refine_diff_density_rms 0.072
_refine_ls_extinction_method none
_refine_ls_goodness_of_fit_ref 1.025
_refine_ls_hydrogen_treatment mixed
_refine_ls_matrix_type full
_refine_ls_number_parameters 689
_refine_ls_number_reflns 8940
_refine_ls_number_restraints 0
_refine_ls_restrained_S_all 1.025
_refine_ls_R_factor_all 0.1239
_refine_ls_R_factor_gt 0.0863
_refine_ls_shift/su_max 0.01
_refine_ls_shift/su_mean 0.003
_refine_ls_structure_factor_coef Fsqd
_refine_ls_weighting_details 'calc w=1/[\s^2^(Fo^2^)+(0.1298P)^2^+20.0085P] where P=(Fo^2^+2Fc^2^)/3'
_refine_ls_weighting_scheme calc
_refine_ls_wR_factor_gt 0.2279
_refine_ls_wR_factor_ref 0.2568
_reflns_number_gt 5947
_reflns_number_total 8940
_reflns_threshold_expression >2sigma(I)
_cod_data_source_file c6ta10621h2.cif
_cod_data_source_block naga138
_cod_original_sg_symbol_H-M 'C 2/c'
_cod_database_code 7236405

loop_
_symmetry_equiv_pos_as_xyz
'x, y, z'
'-x, y, -z+1/2'
'x+1/2, y+1/2, z'
'-x+1/2, y+1/2, -z+1/2'
'-x, -y, -z'
'x, -y, z-1/2'
'-x+1/2, -y+1/2, -z'
'x+1/2, -y+1/2, z-1/2'

loop_
_atom_site_label
_atom_site_type_symbol
_atom_site_fract_x
_atom_site_fract_y
_atom_site_fract_z
_atom_site_U_iso_or_equiv
_atom_site_adp_type
_atom_site_occupancy
_atom_site_symmetry_multiplicity
_atom_site_calc_flag
_atom_site_refinement_flags
N21 N 0.16402(4) 0.9924(3) 1.0302(2) 0.0425(7) Uani 1 1 d .
O20 O 0.22636(4) 0.7587(3) 0.8867(2) 0.0574(7) Uani 1 1 d .
C3 C 0.17663(5) 0.8376(4) 0.9117(3) 0.0418(8) Uani 1 1 d .
H3 H 0.1643 0.8119 0.8820 0.050 Uiso 1 1 calc R
C1 C 0.19808(5) 0.9631(4) 1.0391(3) 0.0450(9) Uani 1 1 d .
H1 H 0.2001 1.0213 1.0956 0.054 Uiso 1 1 calc R
C4 C 0.19233(5) 0.7848(4) 0.8757(3) 0.0427(8) Uani 1 1 d .
C2 C 0.17977(5) 0.9296(4) 0.9930(3) 0.0412(8) Uani 1 1 d .
N19 N 0.18849(5) 0.6853(4) 0.7910(3) 0.0560(9) Uani 1 1 d .
N22 N 0.16681(5) 1.1094(4) 1.0925(3) 0.0567(9) Uani 1 1 d .
C5 C 0.21116(5) 0.8200(4) 0.9172(3) 0.0437(9) Uani 1 1 d .
C6 C 0.21318(5) 0.9096(4) 1.0008(3) 0.0455(9) Uani 1 1 d .
N20 N 0.23233(5) 0.9503(4) 1.0513(3) 0.0612(10) Uani 1 1 d .
N23 N 0.15039(5) 1.1450(4) 1.1114(3) 0.0587(9) Uani 1 1 d .
N24 N 0.13662(5) 1.0545(5) 1.0628(3) 0.0624(10) Uani 1 1 d .
O16 O 0.17454(6) 0.6071(4) 0.7827(3) 0.0886(12) Uani 1 1 d .
O19 O 0.24385(5) 0.9931(5) 1.0022(3) 0.0911(12) Uani 1 1 d .
O18 O 0.23540(5) 0.9421(5) 1.1401(2) 0.0873(12) Uani 1 1 d .
O17 O 0.19903(5) 0.6908(6) 0.7307(3) 0.1112(17) Uani 1 1 d .
C7 C 0.14549(6) 0.9626(5) 1.0141(3) 0.0558(11) Uani 1 1 d .
H7 H 0.1397 0.8870 0.9738 0.067 Uiso 1 1 calc R
C8 C 0.23415(7) 0.8374(7) 0.8122(3) 0.0771(15) Uani 1 1 d .
H8A H 0.2261 0.9208 0.7902 0.116 Uiso 1 1 calc R
H8B H 0.2347 0.7725 0.7577 0.116 Uiso 1 1 calc R
H8C H 0.2468 0.8714 0.8391 0.116 Uiso 1 1 calc R
O13 O 0.20729(4) 0.7730(3) 0.3788(2) 0.0542(7) Uani 1 1 d .
C25 C 0.18033(5) 0.5421(4) 0.5269(3) 0.0424(8) Uani 1 1 d .
H25 H 0.1825 0.4789 0.5809 0.051 Uiso 1 1 calc R
N13 N 0.14636(4) 0.5132(4) 0.5197(2) 0.0456(7) Uani 1 1 d .
C30 C 0.19545(5) 0.6082(4) 0.4934(2) 0.0400(8) Uani 1 1 d .
C29 C 0.19310(5) 0.6989(4) 0.4101(3) 0.0407(8) Uani 1 1 d .
N17 N 0.21439(5) 0.5840(5) 0.5539(2) 0.0529(9) Uani 1 1 d .
C27 C 0.15881(5) 0.6609(4) 0.3975(3) 0.0433(8) Uani 1 1 d .
H27 H 0.1464 0.6809 0.3655 0.052 Uiso 1 1 calc R
C28 C 0.17424(5) 0.7203(4) 0.3642(3) 0.0421(8) Uani 1 1 d .
C26 C 0.16198(5) 0.5709(4) 0.4794(3) 0.0388(8) Uani 1 1 d .
N18 N 0.17031(6) 0.8117(4) 0.2754(3) 0.0608(10) Uani 1 1 d .
O11 O 0.22482(4) 0.6910(4) 0.5711(2) 0.0699(9) Uani 1 1 d .
O12 O 0.21807(4) 0.4599(4) 0.5864(3) 0.0771(10) Uani 1 1 d .
O15 O 0.15704(5) 0.8996(4) 0.2692(3) 0.0881(11) Uani 1 1 d .
C32 C 0.12878(5) 0.5642(5) 0.5192(3) 0.0541(10) Uani 1 1 d .
H32 H 0.1235 0.6481 0.4858 0.065 Uiso 1 1 calc R
O14 O 0.18043(5) 0.7944(5) 0.2125(3) 0.0904(12) Uani 1 1 d .
N16 N 0.12013(5) 0.4784(5) 0.5727(3) 0.0713(11) Uani 1 1 d .
N14 N 0.14857(6) 0.3912(5) 0.5759(4) 0.0837(14) Uani 1 1 d .
C31 C 0.22166(7) 0.6884(6) 0.3417(4) 0.0782(15) Uani 1 1 d .
H31A H 0.2220 0.5897 0.3679 0.117 Uiso 1 1 calc R
H31B H 0.2339 0.7346 0.3613 0.117 Uiso 1 1 calc R
H31C H 0.2186 0.6844 0.2713 0.117 Uiso 1 1 calc R
N15 N 0.13276(7) 0.3717(6) 0.6072(4) 0.0964(16) Uani 1 1 d .
N1 N 0.08381(4) 0.7430(3) 0.2284(2) 0.0380(7) Uani 1 1 d .
N9 N 0.10329(4) 0.7755(4) 0.7203(2) 0.0470(8) Uani 1 1 d .
C14 C 0.07404(5) 0.5940(4) 0.0829(3) 0.0406(8) Uani 1 1 d .
H14 H 0.0867 0.5689 0.0823 0.049 Uiso 1 1 calc R
C18 C 0.08723(5) 0.8363(4) 0.6559(3) 0.0407(8) Uani 1 1 d .
C9 C 0.06922(5) 0.6822(4) 0.1566(2) 0.0365(8) Uani 1 1 d .
C21 C 0.05549(5) 0.9637(4) 0.5368(3) 0.0431(9) Uani 1 1 d .
O8 O 0.04015(4) 1.0318(4) 0.4839(2) 0.0618(8) Uani 1 1 d .
C19 C 0.06915(5) 0.7957(4) 0.6683(3) 0.0440(9) Uani 1 1 d .
H19 H 0.0674 0.7252 0.7151 0.053 Uiso 1 1 calc R
C23 C 0.09006(5) 0.9381(4) 0.5852(3) 0.0435(9) Uani 1 1 d .
H23 H 0.1023 0.9649 0.5772 0.052 Uiso 1 1 calc R
C22 C 0.07413(5) 0.9994(4) 0.5266(3) 0.0425(8) Uani 1 1 d .
C20 C 0.05376(5) 0.8614(4) 0.6104(3) 0.0433(8) Uani 1 1 d .
C10 C 0.05028(5) 0.7152(4) 0.1592(3) 0.0457(9) Uani 1 1 d .
H10 H 0.0471 0.7717 0.2101 0.055 Uiso 1 1 calc R
C13 C 0.05960(6) 0.5445(4) 0.0105(3) 0.0442(9) Uani 1 1 d .
N7 N 0.03495(5) 0.8263(5) 0.6337(3) 0.0571(9) Uani 1 1 d .
C15 C 0.08024(5) 0.8527(4) 0.2878(3) 0.0408(8) Uani 1 1 d .
H15 H 0.0685 0.8973 0.2885 0.049 Uiso 1 1 calc R
N3 N 0.11029(5) 0.7993(4) 0.3228(3) 0.0607(9) Uani 1 1 d .
N8 N 0.07817(6) 1.1101(4) 0.4547(3) 0.0566(9) Uani 1 1 d .
N4 N 0.09597(6) 0.8844(4) 0.3431(3) 0.0625(10) Uani 1 1 d .
O1 O 0.02656(5) 0.5137(4) -0.0589(2) 0.0733(9) Uani 1 1 d .
O9 O 0.06583(6) 1.1305(4) 0.3822(3) 0.0825(10) Uani 1 1 d .
C11 C 0.03638(5) 0.6633(5) 0.0854(3) 0.0482(9) Uani 1 1 d .
O7 O 0.03115(5) 0.6958(5) 0.6422(3) 0.0832(11) Uani 1 1 d .
O10 O 0.09339(5) 1.1744(4) 0.4717(3) 0.0772(10) Uani 1 1 d .
N6 N 0.06548(7) 0.4553(5) -0.0665(3) 0.0699(11) Uani 1 1 d .
C17 C 0.10307(5) 0.6403(4) 0.7579(3) 0.0453(9) Uani 1 1 d .
H17 H 0.0932 0.5721 0.7434 0.054 Uiso 1 1 calc R
N11 N 0.12993(5) 0.7432(5) 0.8199(3) 0.0654(10) Uani 1 1 d .
N5 N 0.01668(5) 0.7049(5) 0.0901(3) 0.0696(11) Uani 1 1 d .
N10 N 0.12012(6) 0.8389(6) 0.7600(3) 0.0802(12) Uani 1 1 d .
N12 N 0.11865(6) 0.6200(5) 0.8168(3) 0.0711(11) Uani 1 1 d .
C12 C 0.04043(6) 0.5763(5) 0.0079(3) 0.0490(9) Uani 1 1 d .
O3 O 0.00595(5) 0.7371(5) 0.0149(3) 0.1021(14) Uani 1 1 d .
O6 O 0.02457(5) 0.9291(5) 0.6467(3) 0.0904(12) Uani 1 1 d .
N2 N 0.10242(6) 0.7112(5) 0.2511(3) 0.0789(12) Uani 1 1 d .
O2 O 0.01227(5) 0.7103(6) 0.1712(3) 0.1063(15) Uani 1 1 d .
O5 O 0.05987(9) 0.4812(8) -0.1488(4) 0.171(3) Uani 1 1 d .
O4 O 0.07914(9) 0.3749(7) -0.0457(4) 0.151(2) Uani 1 1 d .
C24 C 0.02868(8) 0.9474(7) 0.4074(4) 0.0926(18) Uani 1 1 d .
H24A H 0.0353 0.9372 0.3530 0.139 Uiso 1 1 calc R
H24B H 0.0167 0.9974 0.3860 0.139 Uiso 1 1 calc R
H24C H 0.0263 0.8510 0.4321 0.139 Uiso 1 1 calc R
C16 C 0.02085(8) 0.5917(8) -0.1500(4) 0.0955(19) Uani 1 1 d .
H16A H 0.0088 0.6396 -0.1499 0.143 Uiso 1 1 calc R
H16B H 0.0196 0.5229 -0.2038 0.143 Uiso 1 1 calc R
H16C H 0.0303 0.6648 -0.1573 0.143 Uiso 1 1 calc R

loop_
_atom_site_aniso_label
_atom_site_aniso_U_11
_atom_site_aniso_U_22
_atom_site_aniso_U_33
_atom_site_aniso_U_23
_atom_site_aniso_U_13
_atom_site_aniso_U_12
N21 0.0428(17) 0.0427(17) 0.0439(17) 0.0037(14) 0.0123(13) 0.0000(13)
O20 0.0481(15) 0.076(2) 0.0502(16) 0.0000(14) 0.0144(13) 0.0186(14)
C3 0.0399(19) 0.041(2) 0.044(2) 0.0046(16) 0.0042(16) 0.0018(15)
C1 0.050(2) 0.047(2) 0.0387(19) 0.0002(16) 0.0093(16) 0.0009(17)
C4 0.051(2) 0.041(2) 0.0352(18) 0.0030(15) 0.0073(16) 0.0021(16)
C2 0.043(2) 0.0389(19) 0.044(2) 0.0062(16) 0.0121(16) 0.0007(15)
N19 0.064(2) 0.058(2) 0.0443(19) -0.0049(16) 0.0049(17) 0.0093(18)
N22 0.063(2) 0.0414(19) 0.071(2) -0.0067(17) 0.0261(18) -0.0032(16)
C5 0.045(2) 0.046(2) 0.0403(19) 0.0089(16) 0.0092(16) 0.0091(16)
C6 0.039(2) 0.055(2) 0.042(2) 0.0036(17) 0.0035(16) 0.0021(16)
N20 0.047(2) 0.078(3) 0.057(2) -0.0117(19) 0.0032(18) 0.0090(18)
N23 0.059(2) 0.053(2) 0.070(2) 0.0019(18) 0.0263(19) 0.0101(18)
N24 0.049(2) 0.080(3) 0.060(2) 0.000(2) 0.0156(17) 0.0158(19)
O16 0.121(3) 0.068(2) 0.077(2) -0.0167(19) 0.018(2) -0.035(2)
O19 0.0511(19) 0.140(4) 0.085(3) -0.021(2) 0.0199(19) -0.022(2)
O18 0.071(2) 0.133(3) 0.052(2) -0.017(2) -0.0038(16) 0.009(2)
O17 0.074(2) 0.189(5) 0.073(2) -0.062(3) 0.021(2) -0.007(3)
C7 0.042(2) 0.071(3) 0.056(2) -0.006(2) 0.0123(19) 0.003(2)
C8 0.056(3) 0.123(5) 0.057(3) -0.001(3) 0.024(2) 0.006(3)
O13 0.0469(15) 0.0622(18) 0.0559(17) 0.0016(14) 0.0160(13) -0.0089(13)
C25 0.046(2) 0.047(2) 0.0337(18) -0.0018(16) 0.0063(15) 0.0025(16)
N13 0.0409(17) 0.0483(18) 0.0481(18) 0.0000(15) 0.0093(14) -0.0069(14)
C30 0.0344(18) 0.051(2) 0.0333(17) -0.0052(16) 0.0030(14) 0.0034(15)
C29 0.0390(19) 0.044(2) 0.0403(19) -0.0040(16) 0.0090(15) -0.0042(15)
N17 0.0373(18) 0.079(3) 0.0431(18) -0.0008(18) 0.0089(14) 0.0035(18)
C27 0.0394(19) 0.047(2) 0.0405(19) -0.0006(17) -0.0009(15) 0.0011(16)
C28 0.047(2) 0.040(2) 0.0381(19) 0.0018(15) 0.0059(16) -0.0036(16)
C26 0.0335(18) 0.044(2) 0.0385(18) -0.0050(15) 0.0052(14) -0.0028(15)
N18 0.058(2) 0.069(2) 0.050(2) 0.0125(18) -0.0027(18) -0.0093(19)
O11 0.0463(17) 0.102(3) 0.0582(19) -0.0109(18) -0.0002(14) -0.0132(17)
O12 0.0579(19) 0.092(3) 0.079(2) 0.023(2) 0.0052(16) 0.0238(18)
O15 0.075(2) 0.086(3) 0.096(3) 0.038(2) -0.003(2) 0.014(2)
C32 0.035(2) 0.063(3) 0.064(3) -0.008(2) 0.0079(18) -0.0057(18)
O14 0.088(3) 0.131(3) 0.054(2) 0.030(2) 0.0176(19) -0.003(2)
N16 0.052(2) 0.089(3) 0.078(3) -0.003(2) 0.025(2) -0.018(2)
N14 0.062(2) 0.083(3) 0.111(4) 0.045(3) 0.032(2) 0.001(2)
C31 0.069(3) 0.097(4) 0.080(3) 0.002(3) 0.043(3) 0.004(3)
N15 0.071(3) 0.101(4) 0.125(4) 0.044(3) 0.040(3) -0.001(3)
N1 0.0424(16) 0.0357(15) 0.0356(15) -0.0004(12) 0.0065(13) 0.0064(12)
N9 0.0402(17) 0.058(2) 0.0412(17) -0.0068(15) 0.0038(14) -0.0013(15)
C14 0.046(2) 0.0376(19) 0.0392(19) -0.0010(15) 0.0091(16) 0.0031(15)
C18 0.0393(19) 0.048(2) 0.0339(18) -0.0073(16) 0.0047(15) 0.0018(16)
C9 0.0445(19) 0.0331(18) 0.0321(17) 0.0034(14) 0.0070(15) 0.0046(14)
C21 0.044(2) 0.046(2) 0.0383(19) -0.0084(16) 0.0059(16) 0.0072(16)
O8 0.0552(17) 0.071(2) 0.0554(17) -0.0018(15) -0.0015(14) 0.0105(14)
C19 0.050(2) 0.050(2) 0.0333(18) -0.0019(16) 0.0105(16) -0.0039(17)
C23 0.0388(19) 0.047(2) 0.048(2) -0.0064(17) 0.0168(17) -0.0030(16)
C22 0.055(2) 0.0381(19) 0.0380(18) -0.0033(15) 0.0172(17) 0.0001(16)
C20 0.0422(19) 0.050(2) 0.0385(19) -0.0055(17) 0.0096(16) -0.0036(17)
C10 0.052(2) 0.051(2) 0.0372(19) 0.0039(17) 0.0156(17) 0.0078(18)
C13 0.057(2) 0.042(2) 0.0336(18) -0.0029(15) 0.0079(16) -0.0029(17)
N7 0.0428(19) 0.082(3) 0.047(2) -0.0014(18) 0.0085(15) -0.0025(19)
C15 0.0407(19) 0.041(2) 0.0405(19) -0.0171(16) 0.0054(16) 0.0069(15)
N3 0.057(2) 0.063(2) 0.057(2) -0.0175(18) -0.0026(17) -0.0015(18)
N8 0.081(3) 0.0406(19) 0.054(2) 0.0028(16) 0.029(2) 0.0102(18)
N4 0.083(3) 0.050(2) 0.055(2) -0.0135(17) 0.012(2) -0.0008(19)
O1 0.069(2) 0.086(2) 0.0579(19) 0.0006(17) -0.0104(16) -0.0259(17)
O9 0.104(3) 0.086(3) 0.061(2) 0.0270(19) 0.024(2) 0.020(2)
C11 0.043(2) 0.057(2) 0.044(2) 0.0109(18) 0.0063(17) -0.0023(18)
O7 0.063(2) 0.091(3) 0.098(3) 0.016(2) 0.0196(19) -0.0226(19)
O10 0.094(3) 0.0539(19) 0.094(3) 0.0016(17) 0.045(2) -0.0206(18)
N6 0.095(3) 0.068(3) 0.040(2) -0.0195(18) -0.006(2) 0.019(2)
C17 0.044(2) 0.041(2) 0.047(2) 0.0057(17) -0.0054(17) -0.0020(16)
N11 0.048(2) 0.088(3) 0.055(2) -0.002(2) -0.0035(17) 0.012(2)
N5 0.044(2) 0.096(3) 0.071(3) 0.011(2) 0.015(2) 0.0006(19)
N10 0.061(2) 0.106(4) 0.072(3) -0.009(3) 0.008(2) 0.001(2)
N12 0.068(3) 0.079(3) 0.061(2) 0.007(2) -0.002(2) 0.006(2)
C12 0.053(2) 0.052(2) 0.040(2) 0.0074(17) 0.0034(17) -0.0089(18)
O3 0.048(2) 0.164(4) 0.088(3) 0.015(3) -0.0038(19) 0.017(2)
O6 0.058(2) 0.111(3) 0.110(3) -0.010(2) 0.035(2) 0.011(2)
N2 0.068(3) 0.082(3) 0.082(3) -0.020(2) 0.000(2) 0.005(2)
O2 0.076(2) 0.168(4) 0.085(3) 0.014(3) 0.040(2) 0.021(3)
O5 0.191(6) 0.239(7) 0.076(3) -0.054(4) 0.004(3) 0.081(5)
O4 0.184(5) 0.154(5) 0.114(4) -0.055(4) 0.021(4) 0.066(4)
C24 0.086(4) 0.106(4) 0.071(3) 0.000(3) -0.027(3) -0.010(3)
C16 0.075(4) 0.145(6) 0.055(3) 0.005(3) -0.019(3) -0.011(3)

loop_
_atom_type_symbol
_atom_type_description
_atom_type_scat_dispersion_real
_atom_type_scat_dispersion_imag
_atom_type_scat_source
C C 0.0033 0.0016 'International Tables Vol C Tables 4.2.6.8 and 6.1.1.4'
H H 0.0000 0.0000 'International Tables Vol C Tables 4.2.6.8 and 6.1.1.4'
N N 0.0061 0.0033 'International Tables Vol C Tables 4.2.6.8 and 6.1.1.4'
O O 0.0106 0.0060 'International Tables Vol C Tables 4.2.6.8 and 6.1.1.4'

loop_
_geom_angle_atom_site_label_1
_geom_angle_atom_site_label_2
_geom_angle_atom_site_label_3
_geom_angle
C7 N21 N22 107.2(3)
C7 N21 C2 132.6(3)
N22 N21 C2 120.2(3)
C5 O20 C8 116.9(3)
C2 C3 C4 118.3(3)
C6 C1 C2 119.0(4)
C3 C4 C5 123.3(3)
C3 C4 N19 116.8(3)
C5 C4 N19 119.9(3)
C1 C2 C3 120.8(3)
C1 C2 N21 118.8(3)
C3 C2 N21 120.4(3)
O16 N19 O17 123.6(4)
O16 N19 C4 118.1(4)
O17 N19 C4 118.2(4)
N23 N22 N21 106.8(3)
O20 C5 C4 122.9(3)
O20 C5 C6 121.7(3)
C4 C5 C6 115.0(3)
C1 C6 C5 123.5(3)
C1 C6 N20 117.0(3)
C5 C6 N20 119.4(3)
O18 N20 O19 124.5(4)
O18 N20 C6 117.0(4)
O19 N20 C6 118.4(4)
N22 N23 N24 110.6(3)
C7 N24 N23 105.5(3)
N24 C7 N21 110.0(4)
C29 O13 C31 118.0(3)
C26 C25 C30 119.1(3)
C32 N13 N14 107.5(3)
C32 N13 C26 131.8(3)
N14 N13 C26 120.4(3)
C25 C30 C29 122.9(3)
C25 C30 N17 115.8(3)
C29 C30 N17 121.3(3)
O13 C29 C28 120.0(3)
O13 C29 C30 124.7(3)
C28 C29 C30 115.0(3)
O11 N17 O12 125.1(4)
O11 N17 C30 117.3(4)
O12 N17 C30 117.5(4)
C28 C27 C26 118.8(3)
C27 C28 C29 123.7(3)
C27 C28 N18 117.2(3)
C29 C28 N18 119.1(3)
C25 C26 C27 120.4(3)
C25 C26 N13 118.8(3)
C27 C26 N13 120.6(3)
O15 N18 O14 124.9(4)
O15 N18 C28 117.0(4)
O14 N18 C28 118.1(4)
N16 C32 N13 109.2(4)
C32 N16 N15 106.1(4)
N15 N14 N13 106.7(4)
N14 N15 N16 110.5(4)
N2 N1 C15 107.6(3)
N2 N1 C9 130.9(3)
C15 N1 C9 121.5(3)
C17 N9 N10 107.6(3)
C17 N9 C18 122.3(3)
N10 N9 C18 130.0(4)
C13 C14 C9 118.2(3)
C19 C18 C23 121.4(3)
C19 C18 N9 118.8(3)
C23 C18 N9 119.8(3)
C14 C9 C10 120.8(3)
C14 C9 N1 119.6(3)
C10 C9 N1 119.6(3)
O8 C21 C22 122.1(4)
O8 C21 C20 122.0(3)
C22 C21 C20 115.8(3)
C21 O8 C24 117.2(4)
C20 C19 C18 118.6(4)
C18 C23 C22 118.3(3)
C23 C22 C21 122.7(3)
C23 C22 N8 115.4(3)
C21 C22 N8 121.8(3)
C19 C20 C21 123.2(3)
C19 C20 N7 116.3(3)
C21 C20 N7 120.3(3)
C11 C10 C9 118.9(3)
C14 C13 C12 123.7(3)
C14 C13 N6 116.0(4)
C12 C13 N6 120.3(3)
O6 N7 O7 124.9(4)
O6 N7 C20 117.9(4)
O7 N7 C20 117.1(4)
N4 C15 N1 107.1(3)
N2 N3 N4 105.4(3)
O10 N8 O9 124.9(4)
O10 N8 C22 117.8(4)
O9 N8 C22 117.3(4)
C15 N4 N3 111.3(3)
C12 O1 C16 117.0(4)
C10 C11 C12 122.8(4)
C10 C11 N5 116.7(4)
C12 C11 N5 120.4(4)
O5 N6 O4 118.5(5)
O5 N6 C13 120.8(5)
O4 N6 C13 118.9(4)
N12 C17 N9 108.4(4)
N10 N11 N12 105.9(4)
O3 N5 O2 123.7(4)
O3 N5 C11 119.1(4)
O2 N5 C11 117.1(4)
N11 N10 N9 108.1(4)
C17 N12 N11 110.1(4)
O1 C12 C13 121.7(4)
O1 C12 C11 122.4(4)
C13 C12 C11 115.5(3)
N3 N2 N1 108.6(4)

loop_
_geom_bond_atom_site_label_1
_geom_bond_atom_site_label_2
_geom_bond_distance
N21 C7 1.324(5)
N21 N22 1.354(5)
N21 C2 1.428(5)
O20 C5 1.345(4)
O20 C8 1.438(6)
C3 C2 1.383(5)
C3 C4 1.384(5)
C1 C6 1.365(5)
C1 C2 1.378(5)
C4 C5 1.395(5)
C4 N19 1.462(5)
N19 O16 1.205(5)
N19 O17 1.215(5)
N22 N23 1.280(5)
C5 C6 1.397(5)
C6 N20 1.463(5)
N20 O18 1.210(5)
N20 O19 1.213(5)
N23 N24 1.357(5)
N24 C7 1.299(5)
O13 C29 1.344(4)
O13 C31 1.439(5)
C25 C26 1.377(5)
C25 C30 1.377(5)
N13 C32 1.330(5)
N13 N14 1.341(5)
N13 C26 1.424(5)
C30 C29 1.398(5)
C30 N17 1.470(5)
C29 C28 1.392(5)
N17 O11 1.215(5)
N17 O12 1.218(5)
C27 C28 1.371(5)
C27 C26 1.379(5)
C28 N18 1.464(5)
N18 O15 1.223(5)
N18 O14 1.231(5)
C32 N16 1.297(6)
N16 N15 1.345(6)
N14 N15 1.285(6)
N1 N2 1.335(5)
N1 C15 1.338(4)
N1 C9 1.414(4)
N9 C17 1.327(5)
N9 N10 1.351(5)
N9 C18 1.428(5)
C14 C13 1.376(5)
C14 C9 1.381(5)
C18 C19 1.374(5)
C18 C23 1.381(5)
C9 C10 1.384(5)
C21 O8 1.349(4)
C21 C22 1.394(5)
C21 C20 1.395(5)
O8 C24 1.434(6)
C19 C20 1.371(5)
C23 C22 1.386(5)
C22 N8 1.472(5)
C20 N7 1.463(5)
C10 C11 1.371(5)
C13 C12 1.386(6)
C13 N6 1.452(5)
N7 O6 1.218(5)
N7 O7 1.220(5)
C15 N4 1.271(5)
N3 N2 1.316(5)
N3 N4 1.343(5)
N8 O10 1.213(5)
N8 O9 1.223(5)
O1 C12 1.350(5)
O1 C16 1.436(6)
C11 C12 1.398(6)
C11 N5 1.461(5)
N6 O5 1.160(6)
N6 O4 1.206(6)
C17 N12 1.266(5)
N11 N10 1.310(6)
N11 N12 1.367(6)
N5 O3 1.211(5)
N5 O2 1.216(5)
